data_4071450
loop_
_publ_author_name
'Bezuidenhout, Daniela I.'
'van der Watt, Elisia'
'Liles, David C.'
'Landman, Maril\'e'
'Lotz, Simon'

_publ_section_title
;
 Steric and Electronic Effects of Metal-Containing Substituents in Fischer
 Carbene Complexes of Chromium
;
_journal_issue 11
_journal_name_full Organometallics
_journal_page_first 2447
_journal_paper_doi 10.1021/om8001735
_journal_volume 27
_journal_year 2008
_chemical_formula_moiety 'C32 H18 Cr2 Fe O12 Ti'
_chemical_formula_sum 'C32 H18 Cr2 Fe O12 Ti'
_chemical_formula_weight 802.21
_chemical_name_systematic
; 
 (\m~2~-(ferrocen-1,1'-diyl)-(bis(\h^5^-cyclopentadienyl)-dioxy-titanium-
O,O')-dimethylidene-C,C')-bis(pentacarbonyl-chromium)
;
_space_group_IT_number 14
_symmetry_cell_setting monoclinic
_symmetry_space_group_name_Hall '-P 2ybc'
_symmetry_space_group_name_H-M 'P 1 21/c 1'
_atom_sites_solution_hydrogens difmap
_atom_sites_solution_primary direct
_atom_sites_solution_secondary difmap
_audit_creation_method SHELXL-97
_cell_angle_alpha 90.00
_cell_angle_beta 101.7230(10)
_cell_angle_gamma 90.00
_cell_formula_units_Z 4
_cell_length_a 9.9813(4)
_cell_length_b 15.8650(7)
_cell_length_c 20.1457(9)
_cell_measurement_reflns_used 9597
_cell_measurement_temperature 293(2)
_cell_measurement_theta_max 26.458
_cell_measurement_theta_min 2.431
_cell_volume 3123.6(2)
_computing_cell_refinement 'SAINT (Bruker, 2001)'
_computing_data_collection 'SMART (Bruker, 2001)'
_computing_data_reduction SAINT
_computing_molecular_graphics ' ORTEP-3 for Windows (Farrugia, 1997), POV-Ray (The POV-Ray Team, 2004)'
_computing_publication_material SHELXL-97
_computing_structure_refinement 'SHELXTL and SHELXL-97 (Sheldrick, 1997)'
_computing_structure_solution 'SHELXTL (Bruker, 2001)'
_diffrn_ambient_temperature 293(2)
_diffrn_detector 'SMART 1000 CCD'
_diffrn_detector_area_resol_mean 8.3
_diffrn_measured_fraction_theta_full 0.998
_diffrn_measured_fraction_theta_max 0.916
_diffrn_measurement_device_type 'Bruker (Seimens) P4'
_diffrn_measurement_method '\f and \w scans'
_diffrn_radiation_monochromator graphite
_diffrn_radiation_source 'fine-focus sealed tube'
_diffrn_radiation_type MoK\a
_diffrn_radiation_wavelength 0.71073
_diffrn_reflns_av_R_equivalents 0.0290
_diffrn_reflns_av_sigmaI/netI 0.0296
_diffrn_reflns_limit_h_max 12
_diffrn_reflns_limit_h_min -4
_diffrn_reflns_limit_k_max 19
_diffrn_reflns_limit_k_min -17
_diffrn_reflns_limit_l_max 25
_diffrn_reflns_limit_l_min -24
_diffrn_reflns_number 16699
_diffrn_reflns_theta_full 25.00
_diffrn_reflns_theta_max 26.53
_diffrn_reflns_theta_min 2.43
_exptl_absorpt_coefficient_mu 1.444
_exptl_absorpt_correction_T_max 0.841
_exptl_absorpt_correction_T_min 0.725
_exptl_absorpt_correction_type multi-scan
_exptl_absorpt_process_details 'SADABS (Bruker, 2001)'
_exptl_crystal_colour dark-brown
_exptl_crystal_density_diffrn 1.706
_exptl_crystal_density_method 'not measured'
_exptl_crystal_description square-prism
_exptl_crystal_F_000 1608
_exptl_crystal_size_max 0.42
_exptl_crystal_size_mid 0.12
_exptl_crystal_size_min 0.12
_refine_diff_density_max 0.407
_refine_diff_density_min -0.286
_refine_diff_density_rms 0.057
_refine_ls_extinction_method none
_refine_ls_goodness_of_fit_ref 1.082
_refine_ls_hydrogen_treatment constr
_refine_ls_matrix_type full
_refine_ls_number_parameters 433
_refine_ls_number_reflns 5958
_refine_ls_number_restraints 0
_refine_ls_restrained_S_all 1.082
_refine_ls_R_factor_all 0.0409
_refine_ls_R_factor_gt 0.0314
_refine_ls_shift/su_max 0.001
_refine_ls_shift/su_mean 0.000
_refine_ls_structure_factor_coef Fsqd
_refine_ls_weighting_details 'calc w=1/[\s^2^(Fo^2^)+(0.0462P)^2^+1.0764P] where P=(Fo^2^+2Fc^2^)/3'
_refine_ls_weighting_scheme calc
_refine_ls_wR_factor_gt 0.0825
_refine_ls_wR_factor_ref 0.0911
_reflns_number_gt 4975
_reflns_number_total 5958
_reflns_threshold_expression >2\s(I)
_cod_data_source_file om8001735-file006.cif
_cod_data_source_block db52a3n_abs
_cod_original_sg_symbol_H-M 'P 21/c'
_cod_database_code 4071450

loop_
_symmetry_equiv_pos_as_xyz
'x, y, z'
'-x, y+1/2, -z+1/2'
'-x, -y, -z'
'x, -y-1/2, z-1/2'

loop_
_atom_site_label
_atom_site_type_symbol
_atom_site_fract_x
_atom_site_fract_y
_atom_site_fract_z
_atom_site_U_iso_or_equiv
_atom_site_adp_type
_atom_site_occupancy
_atom_site_symmetry_multiplicity
_atom_site_calc_flag
_atom_site_refinement_flags
Cr1 Cr -0.02435(3) 0.55137(2) 0.362576(19) 0.03889(11) Uani 1 1 d .
C1 C -0.1290(3) 0.60242(19) 0.41936(14) 0.0578(7) Uani 1 1 d .
O1 O -0.1921(2) 0.63392(17) 0.45390(12) 0.0906(7) Uani 1 1 d .
C2 C 0.0411(3) 0.65522(17) 0.33691(14) 0.0550(6) Uani 1 1 d .
O2 O 0.0876(3) 0.71652(15) 0.32294(13) 0.0964(8) Uani 1 1 d .
C3 C 0.1247(3) 0.55282(18) 0.43664(14) 0.0546(7) Uani 1 1 d .
O3 O 0.2093(2) 0.55660(19) 0.48406(11) 0.0907(8) Uani 1 1 d .
C4 C -0.0607(2) 0.43927(17) 0.38616(13) 0.0468(6) Uani 1 1 d .
O4 O -0.0759(2) 0.37062(13) 0.39941(11) 0.0677(5) Uani 1 1 d .
C5 C -0.1865(2) 0.55260(14) 0.29389(13) 0.0419(5) Uani 1 1 d .
O5 O -0.28763(17) 0.55285(11) 0.25587(10) 0.0557(5) Uani 1 1 d .
C6 C 0.08255(19) 0.49573(13) 0.29666(11) 0.0345(4) Uani 1 1 d .
O6 O 0.18812(14) 0.44994(9) 0.31658(8) 0.0389(3) Uani 1 1 d .
Cr2 Cr 0.52237(4) 0.36260(2) 0.125601(17) 0.03699(10) Uani 1 1 d .
C31 C 0.6273(3) 0.31155(18) 0.06955(13) 0.0572(7) Uani 1 1 d .
O31 O 0.6929(3) 0.28047(17) 0.03623(12) 0.0928(8) Uani 1 1 d .
C32 C 0.3575(3) 0.35355(16) 0.06068(13) 0.0502(6) Uani 1 1 d .
O32 O 0.2553(2) 0.34413(15) 0.02387(11) 0.0789(6) Uani 1 1 d .
C33 C 0.4813(3) 0.25461(17) 0.15426(12) 0.0485(6) Uani 1 1 d .
O33 O 0.4616(3) 0.18684(13) 0.16831(12) 0.0786(6) Uani 1 1 d .
C34 C 0.6753(2) 0.36393(15) 0.19863(13) 0.0447(5) Uani 1 1 d .
O34 O 0.7667(2) 0.36067(13) 0.24266(10) 0.0685(6) Uani 1 1 d .
C35 C 0.5754(2) 0.46776(17) 0.09238(13) 0.0468(6) Uani 1 1 d .
O35 O 0.6117(2) 0.52805(14) 0.07138(11) 0.0717(6) Uani 1 1 d .
C36 C 0.41187(19) 0.42755(14) 0.18618(10) 0.0345(4) Uani 1 1 d .
O36 O 0.39519(14) 0.40057(10) 0.24354(7) 0.0387(3) Uani 1 1 d .
Fe1 Fe 0.15153(3) 0.54261(2) 0.156455(16) 0.03763(10) Uani 1 1 d .
C7 C 0.0378(2) 0.49975(15) 0.22205(11) 0.0386(5) Uani 1 1 d .
C8 C -0.0312(2) 0.56884(17) 0.18275(13) 0.0491(6) Uani 1 1 d .
H8 H -0.0560 0.6194 0.2003 0.059 Uiso 1 1 calc R
C9 C -0.0548(3) 0.54747(19) 0.11394(14) 0.0577(7) Uani 1 1 d .
H9 H -0.0976 0.5814 0.0782 0.069 Uiso 1 1 calc R
C10 C -0.0029(3) 0.46574(19) 0.10785(13) 0.0557(7) Uani 1 1 d .
H10 H -0.0058 0.4364 0.0676 0.067 Uiso 1 1 calc R
C11 C 0.0544(2) 0.43615(15) 0.17390(12) 0.0437(5) Uani 1 1 d .
H11 H 0.0959 0.3840 0.1843 0.052 Uiso 1 1 calc R
C12 C 0.3529(2) 0.51241(14) 0.16871(11) 0.0392(5) Uani 1 1 d .
C13 C 0.3308(2) 0.57681(14) 0.21583(13) 0.0431(5) Uani 1 1 d .
H13 H 0.3521 0.5724 0.2628 0.052 Uiso 1 1 calc R
C14 C 0.2711(3) 0.64794(16) 0.17849(15) 0.0561(7) Uani 1 1 d .
H14 H 0.2475 0.6983 0.1967 0.067 Uiso 1 1 calc R
C15 C 0.2538(3) 0.62898(17) 0.10882(15) 0.0590(7) Uani 1 1 d .
H15 H 0.2157 0.6646 0.0733 0.071 Uiso 1 1 calc R
C16 C 0.3036(2) 0.54722(17) 0.10199(13) 0.0508(6) Uani 1 1 d .
H16 H 0.3047 0.5200 0.0612 0.061 Uiso 1 1 calc R
Ti1 Ti 0.34542(3) 0.37431(2) 0.330029(18) 0.03103(10) Uani 1 1 d .
C20 C 0.1492(2) 0.28344(15) 0.30222(14) 0.0502(6) Uani 1 1 d .
H20 H 0.0624 0.3048 0.2847 0.060 Uiso 1 1 calc R
C21 C 0.2435(3) 0.25762(15) 0.26441(13) 0.0489(6) Uani 1 1 d .
H21 H 0.2315 0.2591 0.2174 0.059 Uiso 1 1 calc R
C22 C 0.3610(3) 0.22867(15) 0.31001(16) 0.0586(7) Uani 1 1 d .
H22 H 0.4413 0.2089 0.2988 0.070 Uiso 1 1 calc R
C23 C 0.3337(3) 0.23529(17) 0.37491(16) 0.0652(8) Uani 1 1 d .
H23 H 0.3919 0.2178 0.4146 0.078 Uiso 1 1 calc R
C24 C 0.2063(3) 0.27202(17) 0.37106(14) 0.0576(7) Uani 1 1 d .
H24 H 0.1663 0.2864 0.4074 0.069 Uiso 1 1 calc R
C25 C 0.4393(3) 0.4893(2) 0.40047(16) 0.0681(8) Uani 1 1 d .
H25 H 0.3892 0.5386 0.4012 0.082 Uiso 1 1 calc R
C26 C 0.5269(3) 0.4751(2) 0.36128(15) 0.0640(8) Uani 1 1 d .
H26 H 0.5482 0.5133 0.3300 0.077 Uiso 1 1 calc R
C27 C 0.5816(3) 0.3980(3) 0.3726(2) 0.0831(11) Uani 1 1 d .
H27 H 0.6443 0.3737 0.3500 0.100 Uiso 1 1 calc R
C28 C 0.5289(5) 0.3611(3) 0.4236(3) 0.120(2) Uani 1 1 d .
H28 H 0.5512 0.3084 0.4431 0.144 Uiso 1 1 calc R
C29 C 0.4335(4) 0.4198(3) 0.44025(14) 0.0968(15) Uani 1 1 d .
H29 H 0.3782 0.4125 0.4718 0.116 Uiso 1 1 calc R

loop_
_atom_site_aniso_label
_atom_site_aniso_U_11
_atom_site_aniso_U_22
_atom_site_aniso_U_33
_atom_site_aniso_U_23
_atom_site_aniso_U_13
_atom_site_aniso_U_12
Cr1 0.03569(19) 0.0436(2) 0.0386(2) -0.00146(15) 0.01057(15) 0.00235(14)
C1 0.0560(15) 0.0666(18) 0.0531(16) -0.0034(13) 0.0164(13) 0.0093(13)
O1 0.0904(16) 0.1094(19) 0.0826(16) -0.0167(14) 0.0429(14) 0.0295(14)
C2 0.0521(14) 0.0500(15) 0.0583(16) 0.0008(12) 0.0006(12) -0.0048(12)
O2 0.1023(18) 0.0710(16) 0.1008(19) 0.0210(13) -0.0153(15) -0.0348(14)
C3 0.0477(13) 0.0739(19) 0.0447(15) -0.0074(13) 0.0152(12) 0.0025(12)
O3 0.0625(12) 0.153(2) 0.0510(13) -0.0164(13) -0.0029(11) 0.0010(14)
C4 0.0399(12) 0.0589(16) 0.0440(14) 0.0040(11) 0.0139(10) 0.0040(11)
O4 0.0701(12) 0.0591(13) 0.0774(14) 0.0168(10) 0.0233(11) 0.0012(10)
C5 0.0403(12) 0.0389(12) 0.0493(14) 0.0024(10) 0.0159(11) 0.0015(9)
O5 0.0416(9) 0.0573(11) 0.0651(12) 0.0080(9) 0.0032(9) 0.0016(8)
C6 0.0304(10) 0.0335(11) 0.0404(12) 0.0031(9) 0.0091(8) -0.0023(8)
O6 0.0343(7) 0.0417(8) 0.0405(9) 0.0059(6) 0.0072(6) 0.0043(6)
Cr2 0.03975(19) 0.0410(2) 0.03068(19) -0.00113(14) 0.00819(14) 0.00099(14)
C31 0.0671(16) 0.0616(17) 0.0451(14) -0.0077(12) 0.0165(13) 0.0042(13)
O31 0.1079(18) 0.1099(19) 0.0728(15) -0.0240(13) 0.0468(14) 0.0183(15)
C32 0.0616(15) 0.0481(14) 0.0384(13) 0.0047(11) 0.0044(12) -0.0022(12)
O32 0.0732(13) 0.0842(15) 0.0642(13) 0.0057(11) -0.0214(11) -0.0154(11)
C33 0.0541(14) 0.0468(15) 0.0434(13) -0.0023(11) 0.0074(11) 0.0031(11)
O33 0.1036(16) 0.0447(12) 0.0859(16) 0.0093(10) 0.0155(13) -0.0016(11)
C34 0.0472(13) 0.0423(13) 0.0455(14) -0.0056(10) 0.0113(11) 0.0047(10)
O34 0.0617(11) 0.0689(13) 0.0629(13) -0.0090(10) -0.0155(10) 0.0109(9)
C35 0.0419(12) 0.0539(15) 0.0455(14) 0.0036(11) 0.0111(10) 0.0007(11)
O35 0.0662(12) 0.0703(14) 0.0813(15) 0.0229(11) 0.0209(11) -0.0117(10)
C36 0.0303(9) 0.0413(12) 0.0309(11) 0.0017(9) 0.0038(8) -0.0045(8)
O36 0.0393(7) 0.0450(9) 0.0329(8) 0.0068(6) 0.0100(6) 0.0030(6)
Fe1 0.03682(17) 0.04205(19) 0.03446(18) 0.00763(13) 0.00830(13) 0.00591(13)
C7 0.0314(10) 0.0467(13) 0.0380(12) 0.0057(10) 0.0076(9) 0.0031(9)
C8 0.0398(12) 0.0607(15) 0.0479(14) 0.0128(12) 0.0117(10) 0.0162(11)
C9 0.0422(13) 0.081(2) 0.0464(15) 0.0161(13) 0.0000(11) 0.0142(12)
C10 0.0480(13) 0.0760(19) 0.0386(13) -0.0031(12) -0.0016(11) -0.0067(13)
C11 0.0423(12) 0.0471(13) 0.0403(13) -0.0002(10) 0.0050(10) -0.0047(10)
C12 0.0364(10) 0.0426(12) 0.0411(12) 0.0073(10) 0.0140(9) 0.0014(9)
C13 0.0401(11) 0.0392(12) 0.0494(14) 0.0024(10) 0.0075(10) -0.0035(9)
C14 0.0599(15) 0.0348(13) 0.077(2) 0.0065(12) 0.0218(14) 0.0002(11)
C15 0.0641(16) 0.0526(16) 0.0653(18) 0.0298(13) 0.0251(14) 0.0087(12)
C16 0.0519(13) 0.0607(16) 0.0436(14) 0.0169(11) 0.0190(11) 0.0102(12)
Ti1 0.03080(19) 0.0341(2) 0.0279(2) 0.00336(14) 0.00530(14) 0.00060(14)
C20 0.0436(12) 0.0410(13) 0.0648(17) 0.0016(11) 0.0081(11) -0.0116(10)
C21 0.0561(14) 0.0352(12) 0.0534(15) -0.0047(10) 0.0065(11) -0.0075(10)
C22 0.0591(15) 0.0334(13) 0.083(2) 0.0001(12) 0.0143(14) 0.0056(11)
C23 0.0772(19) 0.0464(15) 0.0660(18) 0.0247(13) 0.0001(15) -0.0035(13)
C24 0.0651(16) 0.0525(15) 0.0593(17) 0.0134(12) 0.0223(13) -0.0124(13)
C25 0.0537(15) 0.075(2) 0.073(2) -0.0305(17) 0.0071(14) -0.0155(14)
C26 0.0423(14) 0.083(2) 0.0609(17) -0.0017(15) -0.0028(12) -0.0228(14)
C27 0.0349(14) 0.117(3) 0.086(2) -0.032(2) -0.0142(15) 0.0094(17)
C28 0.130(4) 0.077(3) 0.106(3) 0.036(2) -0.087(3) -0.026(2)
C29 0.089(2) 0.173(4) 0.0258(14) -0.014(2) 0.0057(15) -0.070(3)

loop_
_atom_type_symbol
_atom_type_description
_atom_type_scat_dispersion_real
_atom_type_scat_dispersion_imag
_atom_type_scat_source
C C 0.0033 0.0016 'International Tables Vol C Tables 4.2.6.8 and 6.1.1.4'
H H 0.0000 0.0000 'International Tables Vol C Tables 4.2.6.8 and 6.1.1.4'
O O 0.0106 0.0060 'International Tables Vol C Tables 4.2.6.8 and 6.1.1.4'
Ti Ti 0.2776 0.4457 'International Tables Vol C Tables 4.2.6.8 and 6.1.1.4'
Cr Cr 0.3209 0.6236 'International Tables Vol C Tables 4.2.6.8 and 6.1.1.4'
Fe Fe 0.3463 0.8444 'International Tables Vol C Tables 4.2.6.8 and 6.1.1.4'

loop_
_geom_angle_atom_site_label_1
_geom_angle_atom_site_label_2
_geom_angle_atom_site_label_3
_geom_angle
C3 Cr1 C1 87.70(11)
C3 Cr1 C2 86.81(12)
C1 Cr1 C2 93.27(13)
C3 Cr1 C4 88.48(12)
C1 Cr1 C4 95.34(12)
C2 Cr1 C4 170.01(11)
C3 Cr1 C5 174.26(10)
C1 Cr1 C5 86.69(11)
C2 Cr1 C5 94.75(10)
C4 Cr1 C5 90.80(10)
C3 Cr1 C6 94.97(10)
C1 Cr1 C6 177.32(10)
C2 Cr1 C6 86.78(11)
C4 Cr1 C6 84.86(9)
C5 Cr1 C6 90.63(9)
O1 C1 Cr1 179.5(3)
O2 C2 Cr1 176.3(3)
O3 C3 Cr1 175.2(2)
O4 C4 Cr1 176.2(2)
O5 C5 Cr1 175.9(2)
O6 C6 C7 113.81(18)
O6 C6 Cr1 122.91(15)
C7 C6 Cr1 123.12(14)
C6 O6 Ti1 169.76(15)
C31 Cr2 C33 88.54(12)
C31 Cr2 C32 93.72(12)
C33 Cr2 C32 85.97(11)
C31 Cr2 C34 90.70(11)
C33 Cr2 C34 87.89(10)
C32 Cr2 C34 172.34(11)
C31 Cr2 C35 86.44(12)
C33 Cr2 C35 174.94(11)
C32 Cr2 C35 95.05(10)
C34 Cr2 C35 91.47(10)
C31 Cr2 C36 175.84(11)
C33 Cr2 C36 95.55(10)
C32 Cr2 C36 87.29(10)
C34 Cr2 C36 88.75(9)
C35 Cr2 C36 89.45(9)
O31 C31 Cr2 178.9(3)
O32 C32 Cr2 175.7(2)
O33 C33 Cr2 175.0(2)
O34 C34 Cr2 176.7(2)
O35 C35 Cr2 176.6(2)
O36 C36 C12 113.66(18)
O36 C36 Cr2 123.29(15)
C12 C36 Cr2 122.93(15)
C36 O36 Ti1 170.10(14)
C11 Fe1 C13 121.56(9)
C11 Fe1 C7 41.52(9)
C13 Fe1 C7 104.52(9)
C11 Fe1 C12 106.29(9)
C13 Fe1 C12 41.76(9)
C7 Fe1 C12 120.86(9)
C11 Fe1 C8 68.81(10)
C13 Fe1 C8 121.55(10)
C7 Fe1 C8 41.52(9)
C12 Fe1 C8 158.40(9)
C11 Fe1 C16 124.01(10)
C13 Fe1 C16 69.07(10)
C7 Fe1 C16 159.41(9)
C12 Fe1 C16 41.46(9)
C8 Fe1 C16 158.46(9)
C11 Fe1 C14 157.84(11)
C13 Fe1 C14 40.86(10)
C7 Fe1 C14 120.74(11)
C12 Fe1 C14 69.38(10)
C8 Fe1 C14 106.81(11)
C16 Fe1 C14 67.93(11)
C11 Fe1 C10 40.79(10)
C13 Fe1 C10 159.10(10)
C7 Fe1 C10 69.24(10)
C12 Fe1 C10 123.13(11)
C8 Fe1 C10 67.72(11)
C16 Fe1 C10 109.43(11)
C14 Fe1 C10 159.44(11)
C11 Fe1 C15 160.31(11)
C13 Fe1 C15 68.47(11)
C7 Fe1 C15 157.48(11)
C12 Fe1 C15 69.01(10)
C8 Fe1 C15 122.59(10)
C16 Fe1 C15 40.05(10)
C14 Fe1 C15 40.19(11)
C10 Fe1 C15 124.66(12)
C11 Fe1 C9 68.20(11)
C13 Fe1 C9 157.97(11)
C7 Fe1 C9 68.86(10)
C12 Fe1 C9 159.68(11)
C8 Fe1 C9 39.84(10)
C16 Fe1 C9 124.20(11)
C14 Fe1 C9 123.18(11)
C10 Fe1 C9 40.08(11)
C15 Fe1 C9 109.20(11)
C11 C7 C8 105.8(2)
C11 C7 C6 127.2(2)
C8 C7 C6 127.0(2)
C11 C7 Fe1 68.76(13)
C8 C7 Fe1 69.85(13)
C6 C7 Fe1 125.68(15)
C9 C8 C7 109.0(2)
C9 C8 Fe1 70.94(14)
C7 C8 Fe1 68.62(12)
C9 C8 H8 125.5
C7 C8 H8 125.5
Fe1 C8 H8 126.5
C8 C9 C10 108.5(2)
C8 C9 Fe1 69.22(13)
C10 C9 Fe1 69.44(14)
C8 C9 H9 125.7
C10 C9 H9 125.7
Fe1 C9 H9 127.2
C9 C10 C11 107.9(2)
C9 C10 Fe1 70.48(15)
C11 C10 Fe1 68.16(13)
C9 C10 H10 126.0
C11 C10 H10 126.0
Fe1 C10 H10 126.9
C10 C11 C7 108.8(2)
C10 C11 Fe1 71.05(15)
C7 C11 Fe1 69.72(13)
C10 C11 H11 125.6
C7 C11 H11 125.6
Fe1 C11 H11 125.2
C13 C12 C16 105.9(2)
C13 C12 C36 126.4(2)
C16 C12 C36 127.7(2)
C13 C12 Fe1 68.47(12)
C16 C12 Fe1 69.85(13)
C36 C12 Fe1 125.33(15)
C14 C13 C12 108.6(2)
C14 C13 Fe1 70.89(15)
C12 C13 Fe1 69.78(13)
C14 C13 H13 125.7
C12 C13 H13 125.7
Fe1 C13 H13 125.2
C15 C14 C13 108.1(2)
C15 C14 Fe1 70.27(16)
C13 C14 Fe1 68.25(13)
C15 C14 H14 125.9
C13 C14 H14 125.9
Fe1 C14 H14 127.1
C16 C15 C14 108.6(2)
C16 C15 Fe1 69.54(14)
C14 C15 Fe1 69.54(14)
C16 C15 H15 125.7
C14 C15 H15 125.7
Fe1 C15 H15 126.8
C15 C16 C12 108.8(2)
C15 C16 Fe1 70.40(14)
C12 C16 Fe1 68.69(13)
C15 C16 H16 125.6
C12 C16 H16 125.6
Fe1 C16 H16 126.9
O6 Ti1 O36 95.07(6)
O6 Ti1 C29 94.54(14)
O36 Ti1 C29 132.04(10)
O6 Ti1 C28 129.73(17)
O36 Ti1 C28 115.83(18)
C29 Ti1 C28 35.29(16)
O6 Ti1 C22 131.19(8)
O36 Ti1 C22 91.09(9)
C29 Ti1 C22 116.19(16)
C28 Ti1 C22 88.96(13)
O6 Ti1 C27 131.79(11)
O36 Ti1 C27 82.78(12)
C29 Ti1 C27 56.70(13)
C28 Ti1 C27 33.86(15)
C22 Ti1 C27 97.02(12)
O6 Ti1 C21 99.22(8)
O36 Ti1 C21 80.08(8)
C29 Ti1 C21 143.70(13)
C28 Ti1 C21 123.37(12)
C22 Ti1 C21 34.67(9)
C27 Ti1 C21 127.31(11)
O6 Ti1 C25 79.63(9)
O36 Ti1 C25 103.15(10)
C29 Ti1 C25 33.82(13)
C28 Ti1 C25 56.23(14)
C22 Ti1 C25 145.19(11)
C27 Ti1 C25 54.62(12)
C21 Ti1 C25 176.62(10)
O6 Ti1 C24 87.58(8)
O36 Ti1 C24 136.47(9)
C29 Ti1 C24 90.78(11)
C28 Ti1 C24 94.29(14)
C22 Ti1 C24 57.07(10)
C27 Ti1 C24 126.00(13)
C21 Ti1 C24 56.71(10)
C25 Ti1 C24 119.98(11)
O6 Ti1 C23 121.27(9)
O36 Ti1 C23 125.06(9)
C29 Ti1 C23 87.88(15)
C28 Ti1 C23 72.87(12)
C22 Ti1 C23 34.07(11)
C27 Ti1 C23 97.51(13)
C21 Ti1 C23 56.31(10)
C25 Ti1 C23 121.57(12)
C24 Ti1 C23 33.69(10)
O6 Ti1 C26 99.76(9)
O36 Ti1 C26 77.10(9)
C29 Ti1 C26 54.97(11)
C28 Ti1 C26 55.07(13)
C22 Ti1 C26 128.71(11)
C27 Ti1 C26 32.63(12)
C21 Ti1 C26 151.39(10)
C25 Ti1 C26 31.79(10)
C24 Ti1 C26 145.24(10)
C23 Ti1 C26 127.31(11)
O6 Ti1 C20 75.04(8)
O36 Ti1 C20 105.25(8)
C29 Ti1 C20 122.62(10)
C28 Ti1 C20 126.66(13)
C22 Ti1 C20 56.71(9)
C27 Ti1 C20 152.00(13)
C21 Ti1 C20 33.72(9)
C25 Ti1 C20 143.20(10)
C24 Ti1 C20 33.95(9)
C23 Ti1 C20 55.67(9)
C26 Ti1 C20 174.37(10)
C21 C20 C24 108.7(2)
C21 C20 Ti1 72.14(13)
C24 C20 Ti1 72.45(14)
C21 C20 H20 125.7
C24 C20 H20 125.7
Ti1 C20 H20 121.4
C20 C21 C22 107.8(2)
C20 C21 Ti1 74.13(14)
C22 C21 Ti1 71.75(14)
C20 C21 H21 126.1
C22 C21 H21 126.1
Ti1 C21 H21 119.8
C23 C22 C21 107.0(3)
C23 C22 Ti1 74.52(15)
C21 C22 Ti1 73.58(14)
C23 C22 H22 126.5
C21 C22 H22 126.5
Ti1 C22 H22 117.5
C24 C23 C22 109.3(3)
C24 C23 Ti1 72.94(15)
C22 C23 Ti1 71.41(14)
C24 C23 H23 125.3
C22 C23 H23 125.3
Ti1 C23 H23 122.0
C23 C24 C20 107.1(3)
C23 C24 Ti1 73.37(15)
C20 C24 Ti1 73.60(14)
C23 C24 H24 126.5
C20 C24 H24 126.5
Ti1 C24 H24 118.6
C26 C25 C29 109.1(3)
C26 C25 Ti1 74.93(17)
C29 C25 Ti1 70.96(17)
C26 C25 H25 125.5
C29 C25 H25 125.5
Ti1 C25 H25 120.3
C25 C26 C27 110.6(3)
C25 C26 Ti1 73.29(16)
C27 C26 Ti1 72.30(17)
C25 C26 H26 124.7
C27 C26 H26 124.7
Ti1 C26 H26 121.3
C26 C27 C28 108.2(4)
C26 C27 Ti1 75.07(15)
C28 C27 Ti1 72.51(19)
C26 C27 H27 125.9
C28 C27 H27 125.9
Ti1 C27 H27 118.4
C27 C28 C29 105.9(3)
C27 C28 Ti1 73.63(17)
C29 C28 Ti1 71.40(17)
C27 C28 H28 127.1
C29 C28 H28 127.1
Ti1 C28 H28 119.9
C25 C29 C28 106.2(3)
C25 C29 Ti1 75.22(17)
C28 C29 Ti1 73.31(19)
C25 C29 H29 126.9
C28 C29 H29 126.9
Ti1 C29 H29 116.8

loop_
_geom_bond_atom_site_label_1
_geom_bond_atom_site_label_2
_geom_bond_distance
Cr1 C3 1.881(3)
Cr1 C1 1.882(3)
Cr1 C2 1.883(3)
Cr1 C4 1.895(3)
Cr1 C5 1.904(2)
Cr1 C6 2.063(2)
C1 O1 1.144(3)
C2 O2 1.137(3)
C3 O3 1.141(3)
C4 O4 1.139(3)
C5 O5 1.136(3)
C6 O6 1.276(2)
C6 C7 1.480(3)
O6 Ti1 1.9507(14)
Cr2 C31 1.873(3)
Cr2 C33 1.880(3)
Cr2 C32 1.888(3)
Cr2 C34 1.893(2)
Cr2 C35 1.912(3)
Cr2 C36 2.077(2)
C31 O31 1.141(3)
C32 O32 1.143(3)
C33 O33 1.139(3)
C34 O34 1.137(3)
C35 O35 1.135(3)
C36 O36 1.274(2)
C36 C12 1.483(3)
O36 Ti1 1.9514(15)
Fe1 C11 2.014(2)
Fe1 C13 2.014(2)
Fe1 C7 2.027(2)
Fe1 C12 2.032(2)
Fe1 C8 2.043(2)
Fe1 C16 2.047(2)
Fe1 C14 2.049(3)
Fe1 C10 2.052(3)
Fe1 C15 2.059(2)
Fe1 C9 2.065(2)
C7 C11 1.432(3)
C7 C8 1.443(3)
C8 C9 1.400(4)
C8 H8 0.9300
C9 C10 1.411(4)
C9 H9 0.9300
C10 C11 1.417(3)
C10 H10 0.9300
C11 H11 0.9300
C12 C13 1.442(3)
C12 C16 1.444(3)
C13 C14 1.419(3)
C13 H13 0.9300
C14 C15 1.411(4)
C14 H14 0.9300
C15 C16 1.406(4)
C15 H15 0.9300
C16 H16 0.9300
Ti1 C29 2.330(3)
Ti1 C28 2.355(3)
Ti1 C22 2.356(2)
Ti1 C27 2.369(3)
Ti1 C21 2.380(2)
Ti1 C25 2.383(3)
Ti1 C24 2.390(2)
Ti1 C23 2.396(3)
Ti1 C26 2.403(3)
Ti1 C20 2.405(2)
C20 C21 1.388(4)
C20 C24 1.400(4)
C20 H20 0.9300
C21 C22 1.411(4)
C21 H21 0.9300
C22 C23 1.392(4)
C22 H22 0.9300
C23 C24 1.387(4)
C23 H23 0.9300
C24 H24 0.9300
C25 C26 1.311(4)
C25 C29 1.372(5)
C25 H25 0.9300
C26 C27 1.341(5)
C26 H26 0.9300
C27 C28 1.376(6)
C27 H27 0.9300
C28 C29 1.420(6)
C28 H28 0.9300
C29 H29 0.9300

loop_
_geom_torsion_atom_site_label_1
_geom_torsion_atom_site_label_2
_geom_torsion_atom_site_label_3
_geom_torsion_atom_site_label_4
_geom_torsion
C3 Cr1 C6 O6 24.79(19)
C2 Cr1 C6 O6 111.30(18)
C4 Cr1 C6 O6 -63.23(18)
C5 Cr1 C6 O6 -153.98(18)
C3 Cr1 C6 C7 -160.13(18)
C2 Cr1 C6 C7 -73.62(18)
C4 Cr1 C6 C7 111.85(18)
C5 Cr1 C6 C7 21.10(18)
C33 Cr2 C36 O36 30.81(18)
C32 Cr2 C36 O36 116.49(18)
C34 Cr2 C36 O36 -56.94(18)
C35 Cr2 C36 O36 -148.42(17)
C33 Cr2 C36 C12 -153.40(17)
C32 Cr2 C36 C12 -67.72(18)
C34 Cr2 C36 C12 118.85(17)
C35 Cr2 C36 C12 27.37(17)
O6 C6 C7 C11 29.5(3)
Cr1 C6 C7 C11 -145.97(19)
O6 C6 C7 C8 -150.2(2)
Cr1 C6 C7 C8 34.3(3)
O6 C6 C7 Fe1 -59.6(2)
Cr1 C6 C7 Fe1 124.87(15)
C11 C7 C8 C9 -0.1(3)
C6 C7 C8 C9 179.7(2)
C11 C7 C8 Fe1 -59.70(15)
C6 C7 C8 Fe1 120.1(2)
C7 C8 C9 C10 0.2(3)
C7 C8 C9 Fe1 -58.23(16)
C8 C9 C10 C11 -0.3(3)
C8 C9 C10 Fe1 -58.32(18)
C9 C10 C11 C7 0.3(3)
C9 C10 C11 Fe1 -59.46(18)
C8 C7 C11 C10 -0.1(3)
C6 C7 C11 C10 -179.9(2)
C8 C7 C11 Fe1 60.42(15)
C6 C7 C11 Fe1 -119.4(2)
O36 C36 C12 C13 25.9(3)
Cr2 C36 C12 C13 -150.22(18)
O36 C36 C12 C16 -152.8(2)
Cr2 C36 C12 C16 31.0(3)
O36 C36 C12 Fe1 -62.0(2)
Cr2 C36 C12 Fe1 121.86(15)
C16 C12 C13 C14 -0.3(3)
C36 C12 C13 C14 -179.3(2)
C16 C12 C13 Fe1 60.20(15)
C36 C12 C13 Fe1 -118.8(2)
C12 C13 C14 C15 0.7(3)
C12 C13 C14 Fe1 59.85(15)
C13 C14 C15 C16 -0.8(3)
C13 C14 C15 Fe1 57.88(17)
C14 C15 C16 C12 0.6(3)
C14 C15 C16 Fe1 58.69(19)
C13 C12 C16 C15 -0.2(3)
C36 C12 C16 C15 178.8(2)
C13 C12 C16 Fe1 -59.29(15)
C36 C12 C16 Fe1 119.7(2)
O6 Ti1 C20 C21 134.35(16)
O36 Ti1 C20 C21 43.10(16)
O6 Ti1 C20 C24 -108.58(17)
O36 Ti1 C20 C24 160.16(16)
O6 Ti1 C21 C20 -44.41(16)
O36 Ti1 C21 C20 -138.00(16)
O6 Ti1 C21 C22 -159.75(16)
O36 Ti1 C21 C22 106.67(17)
O6 Ti1 C22 C23 -86.40(19)
O36 Ti1 C22 C23 175.89(17)
O6 Ti1 C22 C21 27.0(2)
O36 Ti1 C22 C21 -70.70(16)
O6 Ti1 C23 C24 0.6(2)
O36 Ti1 C23 C24 -122.97(18)
O6 Ti1 C23 C22 118.51(17)
O36 Ti1 C23 C22 -5.0(2)
O6 Ti1 C24 C23 -179.51(19)
O36 Ti1 C24 C23 85.7(2)
O6 Ti1 C24 C20 66.42(16)
O36 Ti1 C24 C20 -28.4(2)
O6 Ti1 C25 C26 -128.5(2)
O36 Ti1 C25 C26 -35.7(2)
O6 Ti1 C25 C29 114.7(2)
O36 Ti1 C25 C29 -152.5(2)
O6 Ti1 C26 C25 51.4(2)
O36 Ti1 C26 C25 144.4(2)
O6 Ti1 C26 C27 170.2(2)
O36 Ti1 C26 C27 -96.8(2)
O6 Ti1 C27 C26 -13.1(3)
O36 Ti1 C27 C26 77.3(2)
O6 Ti1 C27 C28 101.9(3)
O36 Ti1 C27 C28 -167.7(3)
O6 Ti1 C28 C27 -108.4(3)
O36 Ti1 C28 C27 13.6(3)
O6 Ti1 C28 C29 5.1(4)
O36 Ti1 C28 C29 127.1(3)
O6 Ti1 C29 C25 -63.7(2)
O36 Ti1 C29 C25 37.3(3)
O6 Ti1 C29 C28 -176.0(3)
O36 Ti1 C29 C28 -75.0(4)
